data_7156823
loop_
_publ_author_name
'Liu, Youran'
'Chen, Fei'
'He, Yan-Mei'
'Li, Chenghao'
'Fan, Qing-Hua'

_publ_section_title
;
 Enantioselective synthesis of tunable chiral pyridine-aminophosphine
 ligands and their applications in asymmetric hydrogenation.
;
_journal_issue 20
_journal_name_full 'Organic &amp; biomolecular chemistry'
_journal_page_first 5099
_journal_page_last 5105
_journal_paper_doi 10.1039/c9ob00770a
_journal_volume 17
_journal_year 2019
_chemical_formula_moiety 'C36 H39 Ir N2 P, C32 H12 B F24'
_chemical_formula_sum 'C68 H51 B F24 Ir N2 P'
_chemical_formula_weight 1586.08
_space_group_crystal_system monoclinic
_space_group_IT_number 4
_space_group_name_Hall 'P 2yb'
_space_group_name_H-M_alt 'P 1 21 1'
_symmetry_space_group_name_Hall 'P 2yb'
_symmetry_space_group_name_H-M 'P 1 21 1'
_atom_sites_solution_hydrogens geom
_atom_sites_solution_primary dual
_audit_creation_date 2018-12-06
_audit_creation_method
;
Olex2 1.2
(compiled 2018.05.29 svn.r3508 for OlexSys, GUI svn.r5506)
;
_audit_update_record
;
2019-03-22 deposited with the CCDC.    2019-04-30 downloaded from the CCDC.
;
_cell_angle_alpha 90
_cell_angle_beta 93.0670(10)
_cell_angle_gamma 90
_cell_formula_units_Z 2
_cell_length_a 12.88950(10)
_cell_length_b 18.6285(2)
_cell_length_c 13.36600(10)
_cell_measurement_reflns_used 58401
_cell_measurement_temperature 170.00(10)
_cell_measurement_theta_max 30.6920
_cell_measurement_theta_min 3.5620
_cell_volume 3204.74(5)
_computing_cell_refinement 'CrysAlisPro 1.171.39.45i (Rigaku OD, 2018)'
_computing_data_collection 'CrysAlisPro 1.171.39.45i (Rigaku OD, 2018)'
_computing_data_reduction 'CrysAlisPro 1.171.39.45i (Rigaku OD, 2018)'
_computing_molecular_graphics 'Olex2 (Dolomanov et al., 2009)'
_computing_publication_material 'Olex2 (Dolomanov et al., 2009)'
_computing_structure_refinement 'ShelXL (Sheldrick, 2015)'
_computing_structure_solution 'ShelXT (Sheldrick, 2015)'
_diffrn_ambient_environment N~2~
_diffrn_ambient_temperature 170.00(10)
_diffrn_detector 'CCD plate'
_diffrn_measured_fraction_theta_full 0.997
_diffrn_measured_fraction_theta_max 0.931
_diffrn_measurement_details
;
List of Runs (angles in degrees, time in seconds):

  # Type    Start    End  Width  t~exp~   \w     \q     \k     \f   Frames
#--------------------------------------------------------------------------
  1  \w   -104.00  74.00   0.50    7.00    --  -15.00  45.00 160.58  356
  2  \w   -104.00  74.00   0.50    7.00    --  -15.00  45.00  30.00  356
  3  \w   -104.00  74.00   0.50    7.00    --  -15.00  45.00  60.00  356
  4  \w   -104.00 -57.00   0.50    7.00    --  -15.00  45.00  -1.68   94
  5  \w    -18.00  53.00   0.50    7.00    --  -15.00  45.00  -1.68  142
  6  \w   -104.00 -70.00   0.50    7.00    --  -15.00  45.00  83.06   68
  7  \w     17.00  74.00   0.50    7.00    --  -15.00  45.00  83.06  114
  8  \w     23.00  49.00   0.50    7.00    --  -15.00  45.00 173.59   52
  9  \w   -104.00 -58.00   0.50    7.00    --  -15.00  45.00  10.93   92
 10  \w   -104.00  74.00   0.50    7.00    --  -15.00  45.00 102.36  356
;
_diffrn_measurement_device 'four-circle diffractometer'
_diffrn_measurement_device_type 'XtaLAB AFC10 (RCD3): fixed-chi single'
_diffrn_measurement_method '\w scans'
_diffrn_orient_matrix_type 'CrysAlisPro convention (1999,Acta A55,543-557)'
_diffrn_orient_matrix_UB_11 -0.0547268000
_diffrn_orient_matrix_UB_12 0.0045038000
_diffrn_orient_matrix_UB_13 -0.0010815000
_diffrn_orient_matrix_UB_21 0.0022631000
_diffrn_orient_matrix_UB_22 0.0030639000
_diffrn_orient_matrix_UB_23 0.0529787000
_diffrn_orient_matrix_UB_31 0.0061999000
_diffrn_orient_matrix_UB_32 0.0376656000
_diffrn_orient_matrix_UB_33 -0.0041476000
_diffrn_radiation_monochromator mirror
_diffrn_radiation_probe x-ray
_diffrn_radiation_type MoK\a
_diffrn_radiation_wavelength 0.71073
_diffrn_reflns_av_R_equivalents 0.0321
_diffrn_reflns_av_unetI/netI 0.0251
_diffrn_reflns_Laue_measured_fraction_full 0.997
_diffrn_reflns_Laue_measured_fraction_max 0.931
_diffrn_reflns_limit_h_max 17
_diffrn_reflns_limit_h_min -18
_diffrn_reflns_limit_k_max 25
_diffrn_reflns_limit_k_min -26
_diffrn_reflns_limit_l_max 19
_diffrn_reflns_limit_l_min -18
_diffrn_reflns_number 82317
_diffrn_reflns_point_group_measured_fraction_full 0.996
_diffrn_reflns_point_group_measured_fraction_max 0.895
_diffrn_reflns_theta_full 25.242
_diffrn_reflns_theta_max 30.813
_diffrn_reflns_theta_min 3.349
_diffrn_source 'Rotating-anode X-ray tube'
_diffrn_source_type 'Rigaku (Mo) X-ray Source'
_exptl_absorpt_coefficient_mu 2.222
_exptl_absorpt_correction_T_max 1.00000
_exptl_absorpt_correction_T_min 0.76846
_exptl_absorpt_correction_type multi-scan
_exptl_absorpt_process_details
;
CrysAlisPro 1.171.39.45i (Rigaku Oxford Diffraction, 2018)
Empirical absorption correction using spherical harmonics,
 implemented in SCALE3 ABSPACK scaling algorithm.
;
_exptl_crystal_colour 'intense orange'
_exptl_crystal_density_diffrn 1.644
_exptl_crystal_description block
_exptl_crystal_F_000 1572
_exptl_crystal_size_max 0.3
_exptl_crystal_size_mid 0.25
_exptl_crystal_size_min 0.2
_refine_diff_density_max 1.356
_refine_diff_density_min -1.116
_refine_diff_density_rms 0.078
_refine_ls_abs_structure_details
;
 Flack x determined using 7673 quotients [(I+)-(I-)]/[(I+)+(I-)]
 (Parsons, Flack and Wagner, Acta Cryst. B69 (2013) 249-259).
;
_refine_ls_abs_structure_Flack -0.0143(17)
_refine_ls_extinction_method none
_refine_ls_goodness_of_fit_ref 1.030
_refine_ls_hydrogen_treatment constr
_refine_ls_matrix_type full
_refine_ls_number_parameters 876
_refine_ls_number_reflns 18000
_refine_ls_number_restraints 1
_refine_ls_restrained_S_all 1.030
_refine_ls_R_factor_all 0.0281
_refine_ls_R_factor_gt 0.0264
_refine_ls_shift/su_max 0.003
_refine_ls_shift/su_mean 0.000
_refine_ls_structure_factor_coef Fsqd
_refine_ls_weighting_details 'w=1/[\s^2^(Fo^2^)+(0.0507P)^2^] where P=(Fo^2^+2Fc^2^)/3'
_refine_ls_weighting_scheme calc
_refine_ls_wR_factor_gt 0.0671
_refine_ls_wR_factor_ref 0.0676
_reflns_Friedel_coverage 0.870
_reflns_Friedel_fraction_full 0.994
_reflns_Friedel_fraction_max 0.856
_reflns_number_gt 17226
_reflns_number_total 18000
_reflns_threshold_expression 'I > 2\s(I)'
_cod_data_source_file c9ob00770a2.cif
_cod_data_source_block mx7689b
_cod_depositor_comments 'Adding full bibliography for 7156822--7156826.cif.'
_cod_database_code 7156823
_shelx_shelxl_version_number 2017/1
_chemical_oxdiff_formula CHNBPFIr
_shelx_space_group_comment
;
The symmetry employed for this shelxl refinement is uniquely defined
by the following loop, which should always be used as a source of
symmetry information in preference to the above space-group names.
They are only intended as comments.
;
_reflns_odcompleteness_completeness 99.77
_reflns_odcompleteness_iscentric 1
_reflns_odcompleteness_theta 27.82
_olex2_refinement_description
;
1. Fixed Uiso
 At 1.2 times of:
  All C(H) groups, All C(H,H) groups
 At 1.5 times of:
  All C(H,H,H) groups
2.a Ternary CH refined with riding coordinates:
 C1(H1), C29(H29), C30(H30), C33(H33), C34(H34)
2.b Secondary CH2 refined with riding coordinates:
 C2(H2A,H2B), C3(H3A,H3B), C31(H31A,H31B), C32(H32A,H32B), C35(H35A,H35B),
 C36(H36A,H36B)
2.c Aromatic/amide H refined with riding coordinates:
 C5(H5), C6(H6), C7(H7), C12(H12), C13(H13), C14(H14), C18(H18), C19(H19),
 C20(H20), C21(H21), C22(H22), C24(H24), C25(H25), C26(H26), C27(H27), C28(H28),
  C38(H38), C40(H40), C42(H42), C46(H46), C48(H48), C50(H50), C54(H54),
 C56(H56), C58(H58), C62(H62), C64(H64), C66(H66)
2.d Idealised Me refined as rotating group:
 C10(H10A,H10B,H10C), C16(H16A,H16B,H16C)
;
_olex2_submission_special_instructions 'No special instructions were received'
_oxdiff_exptl_absorpt_empirical_details
;
Empirical correction (ABSPACK) includes:
- Absorption correction using spherical harmonics
- Frame scaling
;
_oxdiff_exptl_absorpt_empirical_full_max 1.253
_oxdiff_exptl_absorpt_empirical_full_min 0.877

loop_
_space_group_symop_operation_xyz
'x, y, z'
'-x, y+1/2, -z'

loop_
_atom_site_label
_atom_site_type_symbol
_atom_site_fract_x
_atom_site_fract_y
_atom_site_fract_z
_atom_site_U_iso_or_equiv
_atom_site_adp_type
_atom_site_occupancy
_atom_site_site_symmetry_order
_atom_site_calc_flag
_atom_site_refinement_flags_posn
Ir1 Ir -0.08710(2) 0.32693(2) 0.52594(2) 0.02218(4) Uani 1 1 d .
P1 P -0.16029(6) 0.43723(4) 0.53168(6) 0.01900(15) Uani 1 1 d .
N1 N -0.0620(2) 0.49806(15) 0.5552(2) 0.0210(5) Uani 1 1 d .
N2 N 0.0047(2) 0.37759(17) 0.4201(2) 0.0247(6) Uani 1 1 d .
C1 C 0.0464(3) 0.4716(2) 0.5482(3) 0.0245(7) Uani 1 1 d .
H1 H 0.089321 0.515013 0.548098 0.029 Uiso 1 1 calc R
C2 C 0.0824(3) 0.4315(2) 0.6434(3) 0.0295(7) Uani 1 1 d .
H2A H 0.035364 0.392168 0.655591 0.035 Uiso 1 1 calc R
H2B H 0.151396 0.411924 0.636538 0.035 Uiso 1 1 calc R
C3 C 0.0835(3) 0.4845(3) 0.7297(3) 0.0374(9) Uani 1 1 d .
H3A H 0.075547 0.458108 0.791329 0.045 Uiso 1 1 calc R
H3B H 0.150907 0.507824 0.734877 0.045 Uiso 1 1 calc R
C4 C 0.0003(3) 0.5417(2) 0.7206(3) 0.0315(8) Uani 1 1 d .
C5 C -0.0061(4) 0.5908(3) 0.7990(4) 0.0451(12) Uani 1 1 d .
H5 H 0.040855 0.587550 0.854131 0.054 Uiso 1 1 calc R
C6 C -0.0804(4) 0.6437(3) 0.7963(4) 0.0498(12) Uani 1 1 d .
H6 H -0.086668 0.674079 0.850914 0.060 Uiso 1 1 calc R
C7 C -0.1456(4) 0.6514(2) 0.7120(4) 0.0444(11) Uani 1 1 d .
H7 H -0.194722 0.688047 0.709742 0.053 Uiso 1 1 calc R
C8 C -0.1398(3) 0.6057(2) 0.6299(3) 0.0330(8) Uani 1 1 d .
C9 C -0.0683(3) 0.54889(18) 0.6365(3) 0.0255(7) Uani 1 1 d .
C10 C -0.2082(3) 0.6203(2) 0.5372(4) 0.0394(9) Uani 1 1 d .
H10A H -0.255546 0.581039 0.525720 0.059 Uiso 1 1 calc GR
H10B H -0.165839 0.625414 0.480658 0.059 Uiso 1 1 calc GR
H10C H -0.246659 0.663743 0.546099 0.059 Uiso 1 1 calc GR
C11 C 0.0650(3) 0.4345(2) 0.4502(3) 0.0261(7) Uani 1 1 d .
C12 C 0.1405(3) 0.4613(3) 0.3906(4) 0.0366(9) Uani 1 1 d .
H12 H 0.182458 0.499214 0.413143 0.044 Uiso 1 1 calc R
C13 C 0.1531(3) 0.4316(3) 0.2976(3) 0.0452(11) Uani 1 1 d .
H13 H 0.206618 0.446734 0.258639 0.054 Uiso 1 1 calc R
C14 C 0.0856(3) 0.3795(3) 0.2641(3) 0.0414(10) Uani 1 1 d .
H14 H 0.090726 0.360870 0.200013 0.050 Uiso 1 1 calc R
C15 C 0.0090(3) 0.3539(2) 0.3244(3) 0.0322(8) Uani 1 1 d .
C16 C -0.0747(4) 0.3053(3) 0.2811(3) 0.0413(10) Uani 1 1 d .
H16A H -0.044345 0.260883 0.260917 0.062 Uiso 1 1 calc GR
H16B H -0.109105 0.327951 0.223960 0.062 Uiso 1 1 calc GR
H16C H -0.124189 0.295938 0.330675 0.062 Uiso 1 1 calc GR
C17 C -0.2590(3) 0.45490(19) 0.6194(3) 0.0236(6) Uani 1 1 d .
C18 C -0.2320(3) 0.44749(19) 0.7216(3) 0.0268(7) Uani 1 1 d .
H18 H -0.164278 0.435397 0.742517 0.032 Uiso 1 1 calc R
C19 C -0.3057(4) 0.4581(2) 0.7920(3) 0.0369(9) Uani 1 1 d .
H19 H -0.287427 0.454039 0.859998 0.044 Uiso 1 1 calc R
C20 C -0.4076(4) 0.4749(3) 0.7599(4) 0.0475(11) Uani 1 1 d .
H20 H -0.457573 0.481317 0.806724 0.057 Uiso 1 1 calc R
C21 C -0.4345(3) 0.4819(3) 0.6597(4) 0.0440(10) Uani 1 1 d .
H21 H -0.502612 0.492907 0.638961 0.053 Uiso 1 1 calc R
C22 C -0.3601(3) 0.4726(2) 0.5891(3) 0.0318(8) Uani 1 1 d .
H22 H -0.378481 0.478297 0.521322 0.038 Uiso 1 1 calc R
C23 C -0.2142(3) 0.4552(2) 0.4056(3) 0.0247(7) Uani 1 1 d .
C24 C -0.1691(3) 0.5038(2) 0.3434(3) 0.0325(8) Uani 1 1 d .
H24 H -0.117408 0.534636 0.368952 0.039 Uiso 1 1 calc R
C25 C -0.2012(4) 0.5068(3) 0.2417(3) 0.0450(12) Uani 1 1 d .
H25 H -0.170603 0.539590 0.199893 0.054 Uiso 1 1 calc R
C26 C -0.2770(3) 0.4619(4) 0.2033(3) 0.0500(13) Uani 1 1 d .
H26 H -0.297868 0.464145 0.135720 0.060 Uiso 1 1 calc R
C27 C -0.3225(3) 0.4133(3) 0.2652(3) 0.0418(10) Uani 1 1 d .
H27 H -0.374654 0.383071 0.239066 0.050 Uiso 1 1 calc R
C28 C -0.2916(3) 0.4090(2) 0.3646(3) 0.0325(8) Uani 1 1 d .
H28 H -0.322026 0.375301 0.405310 0.039 Uiso 1 1 calc R
C29 C -0.2198(3) 0.2684(2) 0.5634(3) 0.0327(8) Uani 1 1 d .
H29 H -0.284209 0.296427 0.559509 0.039 Uiso 1 1 calc R
C30 C -0.1582(3) 0.2791(2) 0.6522(3) 0.0286(7) Uani 1 1 d .
H30 H -0.186771 0.313754 0.698513 0.034 Uiso 1 1 calc R
C31 C -0.0947(4) 0.2192(2) 0.7030(3) 0.0362(8) Uani 1 1 d .
H31A H -0.098056 0.223443 0.775061 0.043 Uiso 1 1 calc R
H31B H -0.124112 0.173160 0.682887 0.043 Uiso 1 1 calc R
C32 C 0.0182(4) 0.2224(2) 0.6753(3) 0.0431(10) Uani 1 1 d .
H32A H 0.055194 0.256932 0.718256 0.052 Uiso 1 1 calc R
H32B H 0.050108 0.175806 0.686984 0.052 Uiso 1 1 calc R
C33 C 0.0284(4) 0.2434(2) 0.5675(3) 0.0376(9) Uani 1 1 d .
H33 H 0.099385 0.256296 0.551720 0.045 Uiso 1 1 calc R
C34 C -0.0309(4) 0.2182(2) 0.4864(3) 0.0428(10) Uani 1 1 d .
H34 H 0.005981 0.216848 0.424125 0.051 Uiso 1 1 calc R
C35 C -0.1176(5) 0.1645(2) 0.4899(4) 0.0517(13) Uani 1 1 d .
H35A H -0.102552 0.131726 0.545169 0.062 Uiso 1 1 calc R
H35B H -0.120367 0.136596 0.428499 0.062 Uiso 1 1 calc R
C36 C -0.2255(5) 0.1992(3) 0.5025(4) 0.0531(13) Uani 1 1 d .
H36A H -0.257639 0.209343 0.436791 0.064 Uiso 1 1 calc R
H36B H -0.269375 0.165156 0.535307 0.064 Uiso 1 1 calc R
F1 F 0.3559(4) 0.3641(3) 0.6440(3) 0.0921(14) Uani 1 1 d .
F2 F 0.2825(4) 0.2768(4) 0.6993(4) 0.128(2) Uani 1 1 d .
F3 F 0.4289(5) 0.2635(4) 0.6393(3) 0.133(3) Uani 1 1 d .
F4 F 0.6615(3) 0.1922(2) 0.9334(4) 0.0811(12) Uani 1 1 d .
F5 F 0.7393(2) 0.2853(3) 0.8939(4) 0.0875(14) Uani 1 1 d .
F6 F 0.6911(3) 0.2698(3) 1.0451(3) 0.0827(13) Uani 1 1 d .
F7 F 0.6868(3) 0.6974(3) 0.9462(4) 0.113(2) Uani 1 1 d .
F8 F 0.6634(3) 0.6541(4) 1.0882(3) 0.107(2) Uani 1 1 d .
F9 F 0.7318(2) 0.5916(3) 0.9856(4) 0.0985(17) Uani 1 1 d .
F10 F 0.2433(3) 0.6528(2) 0.7738(3) 0.0780(13) Uani 1 1 d .
F11 F 0.3714(3) 0.7146(2) 0.7399(3) 0.0862(14) Uani 1 1 d .
F12 F 0.3482(5) 0.6087(3) 0.6781(3) 0.129(3) Uani 1 1 d .
F13 F 0.0846(2) 0.63673(16) 1.0561(3) 0.0546(7) Uani 1 1 d .
F14 F 0.0337(2) 0.57773(18) 1.1825(2) 0.0499(7) Uani 1 1 d .
F15 F -0.0631(2) 0.58393(19) 1.0480(2) 0.0536(8) Uani 1 1 d .
F16 F -0.0477(3) 0.3387(2) 0.8792(3) 0.0737(11) Uani 1 1 d .
F17 F -0.0468(4) 0.3031(2) 1.0286(3) 0.0925(16) Uani 1 1 d .
F18 F 0.0704(3) 0.2686(2) 0.9339(4) 0.0818(13) Uani 1 1 d .
F19 F 0.3867(3) 0.24576(16) 1.2933(2) 0.0497(7) Uani 1 1 d .
F20 F 0.4872(3) 0.28845(18) 1.4110(3) 0.0617(9) Uani 1 1 d .
F21 F 0.3227(3) 0.30140(16) 1.4143(2) 0.0597(9) Uani 1 1 d .
F22 F 0.5519(3) 0.5816(2) 1.3731(4) 0.0796(12) Uani 1 1 d .
F23 F 0.4225(4) 0.56094(18) 1.4593(2) 0.0709(11) Uani 1 1 d .
F24 F 0.4026(3) 0.62258(16) 1.3255(2) 0.0640(10) Uani 1 1 d .
C37 C 0.4232(2) 0.38321(19) 0.9556(3) 0.0236(6) Uani 1 1 d .
C38 C 0.5167(3) 0.3471(2) 0.9840(3) 0.0275(7) Uani 1 1 d .
H38 H 0.548255 0.355593 1.047080 0.033 Uiso 1 1 calc R
C39 C 0.5626(3) 0.2993(2) 0.9200(3) 0.0334(8) Uani 1 1 d .
C40 C 0.5187(3) 0.2843(3) 0.8259(3) 0.0385(9) Uani 1 1 d .
H40 H 0.550180 0.252495 0.783337 0.046 Uiso 1 1 calc R
C41 C 0.4266(3) 0.3180(3) 0.7968(3) 0.0359(10) Uani 1 1 d .
C42 C 0.3813(3) 0.3668(2) 0.8601(3) 0.0295(7) Uani 1 1 d .
H42 H 0.320157 0.389506 0.837694 0.035 Uiso 1 1 calc R
C43 C 0.6640(4) 0.2641(3) 0.9504(4) 0.0486(12) Uani 1 1 d .
C44 C 0.3759(5) 0.3039(3) 0.6956(4) 0.0561(15) Uani 1 1 d .
C45 C 0.4181(2) 0.52125(19) 0.9736(2) 0.0227(6) Uani 1 1 d .
C46 C 0.5148(2) 0.5504(2) 1.0028(3) 0.0255(6) Uani 1 1 d .
H46 H 0.554073 0.528990 1.055036 0.031 Uiso 1 1 calc R
C47 C 0.5542(3) 0.6106(2) 0.9562(3) 0.0321(8) Uani 1 1 d .
C48 C 0.4994(3) 0.6440(2) 0.8781(3) 0.0355(9) Uani 1 1 d .
H48 H 0.525771 0.684474 0.847506 0.043 Uiso 1 1 calc R
C49 C 0.4038(3) 0.6155(2) 0.8467(3) 0.0334(8) Uani 1 1 d .
C50 C 0.3646(3) 0.5554(2) 0.8937(3) 0.0270(7) Uani 1 1 d .
H50 H 0.300286 0.537368 0.871004 0.032 Uiso 1 1 calc R
C51 C 0.6589(3) 0.6390(3) 0.9916(4) 0.0440(11) Uani 1 1 d .
C52 C 0.3431(4) 0.6479(3) 0.7596(4) 0.0462(11) Uani 1 1 d .
C53 C 0.2469(2) 0.44698(19) 1.0161(2) 0.0222(6) Uani 1 1 d .
C54 C 0.1935(2) 0.5087(2) 1.0433(2) 0.0237(6) Uani 1 1 d .
H54 H 0.231261 0.549709 1.060894 0.028 Uiso 1 1 calc R
C55 C 0.0861(3) 0.5107(2) 1.0451(3) 0.0276(7) Uani 1 1 d .
C56 C 0.0266(3) 0.4513(2) 1.0175(3) 0.0318(8) Uani 1 1 d .
H56 H -0.045497 0.453071 1.016710 0.038 Uiso 1 1 calc R
C57 C 0.0774(3) 0.3894(3) 0.9913(3) 0.0284(8) Uani 1 1 d .
C58 C 0.1850(3) 0.3870(2) 0.9908(2) 0.0247(6) Uani 1 1 d .
H58 H 0.217020 0.344395 0.973236 0.030 Uiso 1 1 calc R
C59 C 0.0356(3) 0.5778(3) 1.0810(3) 0.0369(9) Uani 1 1 d .
C60 C 0.0136(3) 0.3256(4) 0.9593(3) 0.0412(8) Uani 1 1 d .
C61 C 0.4027(2) 0.44149(19) 1.1430(2) 0.0213(6) Uani 1 1 d .
C62 C 0.4187(3) 0.50197(19) 1.2033(3) 0.0251(6) Uani 1 1 d .
H62 H 0.421744 0.546667 1.172557 0.030 Uiso 1 1 calc R
C63 C 0.4303(3) 0.4986(2) 1.3069(3) 0.0280(7) Uani 1 1 d .
C64 C 0.4257(3) 0.4334(2) 1.3561(3) 0.0278(7) Uani 1 1 d .
H64 H 0.433561 0.430899 1.425610 0.033 Uiso 1 1 calc R
C65 C 0.4090(3) 0.3717(2) 1.2990(3) 0.0262(7) Uani 1 1 d .
C66 C 0.3977(3) 0.37549(19) 1.1950(3) 0.0236(6) Uani 1 1 d .
H66 H 0.386519 0.333407 1.158560 0.028 Uiso 1 1 calc R
C67 C 0.4504(4) 0.5659(2) 1.3653(3) 0.0412(10) Uani 1 1 d .
C68 C 0.4016(4) 0.3021(2) 1.3535(3) 0.0368(9) Uani 1 1 d .
B1 B 0.3740(3) 0.4469(2) 1.0224(3) 0.0207(6) Uani 1 1 d .

loop_
_atom_site_aniso_label
_atom_site_aniso_U_11
_atom_site_aniso_U_22
_atom_site_aniso_U_33
_atom_site_aniso_U_23
_atom_site_aniso_U_13
_atom_site_aniso_U_12
Ir1 0.02866(6) 0.01919(5) 0.01910(6) -0.00101(6) 0.00495(4) 0.00162(7)
P1 0.0178(3) 0.0210(4) 0.0184(4) 0.0008(3) 0.0034(3) 0.0000(3)
N1 0.0187(11) 0.0205(13) 0.0241(13) -0.0008(11) 0.0022(10) 0.0005(10)
N2 0.0271(13) 0.0286(14) 0.0189(13) 0.0035(11) 0.0056(10) 0.0078(11)
C1 0.0173(14) 0.0259(16) 0.0305(17) 0.0027(13) 0.0023(12) 0.0001(12)
C2 0.0250(16) 0.0312(18) 0.0317(18) 0.0055(15) -0.0036(14) 0.0020(14)
C3 0.038(2) 0.044(2) 0.0288(19) -0.0001(17) -0.0090(15) -0.0020(17)
C4 0.0348(18) 0.0297(18) 0.0302(18) -0.0024(15) 0.0028(14) -0.0091(15)
C5 0.055(3) 0.045(3) 0.036(2) -0.010(2) 0.005(2) -0.015(2)
C6 0.064(3) 0.040(2) 0.047(3) -0.021(2) 0.020(2) -0.011(2)
C7 0.047(2) 0.0286(19) 0.060(3) -0.0127(19) 0.023(2) 0.0003(17)
C8 0.0322(18) 0.0248(16) 0.043(2) -0.0040(16) 0.0112(16) -0.0031(14)
C9 0.0270(16) 0.0219(15) 0.0281(17) -0.0024(13) 0.0077(13) -0.0047(12)
C10 0.0341(19) 0.0244(18) 0.060(3) 0.0050(18) 0.0009(18) 0.0066(15)
C11 0.0212(14) 0.0314(18) 0.0262(16) 0.0049(14) 0.0061(12) 0.0084(13)
C12 0.0260(17) 0.042(2) 0.043(2) 0.0078(18) 0.0125(16) 0.0022(16)
C13 0.031(2) 0.068(3) 0.038(2) 0.015(2) 0.0201(17) 0.013(2)
C14 0.041(2) 0.060(3) 0.0240(18) 0.0074(18) 0.0135(16) 0.016(2)
C15 0.0355(18) 0.0400(18) 0.0215(16) 0.0035(14) 0.0052(13) 0.0148(15)
C16 0.046(2) 0.053(3) 0.0250(17) -0.0078(16) 0.0014(15) 0.0118(18)
C17 0.0229(15) 0.0225(15) 0.0262(16) -0.0008(13) 0.0097(12) -0.0018(12)
C18 0.0310(16) 0.0250(16) 0.0250(16) -0.0030(13) 0.0067(13) 0.0001(13)
C19 0.049(2) 0.037(2) 0.0261(18) -0.0029(16) 0.0161(16) -0.0020(18)
C20 0.042(2) 0.058(3) 0.044(2) -0.003(2) 0.0266(19) 0.003(2)
C21 0.0292(19) 0.060(3) 0.044(2) 0.003(2) 0.0144(17) 0.0088(19)
C22 0.0245(16) 0.041(2) 0.0307(18) 0.0006(16) 0.0073(13) 0.0004(15)
C23 0.0199(14) 0.0335(18) 0.0208(15) 0.0040(13) 0.0001(11) 0.0051(13)
C24 0.0250(16) 0.042(2) 0.0309(18) 0.0113(16) 0.0018(13) 0.0027(15)
C25 0.039(2) 0.067(3) 0.030(2) 0.024(2) 0.0050(17) 0.009(2)
C26 0.034(2) 0.095(4) 0.0209(18) 0.007(2) -0.0019(15) 0.016(2)
C27 0.0267(18) 0.067(3) 0.030(2) -0.005(2) -0.0068(15) 0.0016(19)
C28 0.0246(16) 0.045(2) 0.0279(18) 0.0002(16) 0.0010(13) -0.0008(15)
C29 0.042(2) 0.0292(19) 0.0276(18) -0.0017(15) 0.0042(15) -0.0122(16)
C30 0.041(2) 0.0227(15) 0.0224(16) 0.0033(13) 0.0090(14) -0.0049(14)
C31 0.060(3) 0.0243(16) 0.0248(18) 0.0042(14) 0.0021(16) 0.0014(17)
C32 0.060(3) 0.032(2) 0.037(2) 0.0041(17) -0.0017(19) 0.013(2)
C33 0.047(2) 0.0299(18) 0.037(2) 0.0012(16) 0.0112(17) 0.0149(17)
C34 0.068(3) 0.0260(18) 0.035(2) -0.0037(16) 0.015(2) 0.0144(19)
C35 0.099(4) 0.0240(19) 0.032(2) -0.0102(17) 0.004(2) -0.003(2)
C36 0.071(3) 0.038(2) 0.050(3) -0.012(2) -0.001(2) -0.021(2)
F1 0.118(4) 0.110(3) 0.045(2) -0.005(2) -0.029(2) 0.024(3)
F2 0.107(4) 0.213(7) 0.060(3) -0.032(3) -0.022(2) -0.060(4)
F3 0.137(4) 0.198(6) 0.058(2) -0.070(3) -0.037(3) 0.110(4)
F4 0.076(2) 0.062(2) 0.105(3) 0.008(2) -0.003(2) 0.0354(19)
F5 0.0306(15) 0.123(3) 0.110(3) 0.053(3) 0.0217(17) 0.0196(18)
F6 0.061(2) 0.123(4) 0.061(2) -0.008(2) -0.0199(16) 0.051(2)
F7 0.071(2) 0.115(4) 0.146(4) 0.076(3) -0.047(3) -0.062(3)
F8 0.070(3) 0.179(6) 0.070(3) -0.032(3) -0.003(2) -0.064(3)
F9 0.0232(14) 0.097(3) 0.173(5) -0.016(3) -0.017(2) -0.0005(17)
F10 0.0455(19) 0.101(3) 0.085(3) 0.050(2) -0.0227(18) 0.0035(19)
F11 0.072(2) 0.083(3) 0.100(3) 0.064(2) -0.030(2) -0.018(2)
F12 0.205(6) 0.149(5) 0.0297(18) 0.001(2) -0.031(3) 0.108(5)
F13 0.0519(16) 0.0386(14) 0.075(2) -0.0045(14) 0.0223(15) 0.0092(13)
F14 0.0520(17) 0.0616(19) 0.0367(14) -0.0181(14) 0.0064(12) 0.0124(14)
F15 0.0295(11) 0.076(2) 0.0547(16) -0.0166(16) -0.0025(11) 0.0224(13)
F16 0.077(2) 0.079(3) 0.0612(18) -0.0087(19) -0.0318(15) -0.029(2)
F17 0.118(3) 0.105(4) 0.058(2) -0.0233(18) 0.0365(19) -0.084(3)
F18 0.057(2) 0.050(2) 0.138(4) -0.034(3) -0.002(2) -0.0174(16)
F19 0.082(2) 0.0320(13) 0.0360(14) 0.0012(11) 0.0145(14) -0.0069(14)
F20 0.078(2) 0.0483(16) 0.0563(19) 0.0205(15) -0.0215(16) 0.0004(15)
F21 0.081(2) 0.0462(15) 0.0560(18) 0.0113(13) 0.0426(16) -0.0110(14)
F22 0.067(2) 0.064(2) 0.106(3) -0.036(2) -0.009(2) -0.0207(18)
F23 0.139(4) 0.0473(17) 0.0267(14) -0.0113(12) 0.0055(17) 0.0123(19)
F24 0.114(3) 0.0337(15) 0.0434(17) -0.0063(13) -0.0095(17) 0.0178(17)
C37 0.0226(14) 0.0270(16) 0.0213(15) 0.0026(13) 0.0031(11) 0.0010(12)
C38 0.0223(14) 0.0357(19) 0.0249(15) 0.0035(13) 0.0033(11) 0.0030(12)
C39 0.0260(16) 0.0406(18) 0.0338(19) 0.0061(16) 0.0043(14) 0.0101(14)
C40 0.039(2) 0.045(2) 0.033(2) -0.0031(17) 0.0094(16) 0.0156(18)
C41 0.0380(17) 0.045(3) 0.0247(14) -0.0071(19) 0.0024(12) 0.0100(19)
C42 0.0284(16) 0.037(2) 0.0235(16) -0.0028(14) 0.0019(13) 0.0089(15)
C43 0.035(2) 0.062(3) 0.049(3) 0.009(2) 0.0084(19) 0.020(2)
C44 0.058(3) 0.078(4) 0.032(2) -0.019(2) -0.003(2) 0.020(3)
C45 0.0181(14) 0.0279(16) 0.0223(15) 0.0019(13) 0.0039(11) 0.0012(12)
C46 0.0171(14) 0.0357(17) 0.0236(15) 0.0067(14) 0.0005(11) 0.0012(12)
C47 0.0207(15) 0.041(2) 0.0345(19) 0.0063(17) 0.0005(14) -0.0052(15)
C48 0.0284(17) 0.040(2) 0.039(2) 0.0151(18) 0.0045(15) -0.0025(16)
C49 0.0274(17) 0.044(2) 0.0291(18) 0.0154(16) 0.0005(13) 0.0018(15)
C50 0.0188(14) 0.0372(19) 0.0247(16) 0.0029(14) 0.0000(12) -0.0016(13)
C51 0.0274(19) 0.054(3) 0.050(3) 0.014(2) -0.0026(17) -0.0103(18)
C52 0.046(2) 0.049(3) 0.043(2) 0.020(2) -0.0076(19) 0.001(2)
C53 0.0196(14) 0.0293(16) 0.0178(14) -0.0009(12) 0.0018(11) -0.0029(12)
C54 0.0191(14) 0.0311(16) 0.0209(14) -0.0032(13) 0.0014(11) -0.0017(12)
C55 0.0226(15) 0.0398(19) 0.0205(15) -0.0039(14) 0.0022(12) 0.0022(14)
C56 0.0177(14) 0.052(2) 0.0260(17) -0.0047(16) 0.0014(12) -0.0064(15)
C57 0.0297(17) 0.038(2) 0.0173(14) -0.0017(15) -0.0007(12) -0.0107(15)
C58 0.0283(15) 0.0282(16) 0.0179(14) -0.0014(12) 0.0029(11) -0.0026(13)
C59 0.0261(17) 0.051(2) 0.034(2) -0.0062(18) 0.0037(14) 0.0073(17)
C60 0.0382(17) 0.052(2) 0.0338(16) -0.009(3) 0.0027(13) -0.020(3)
C61 0.0170(13) 0.0287(16) 0.0183(14) -0.0002(12) 0.0016(10) 0.0007(12)
C62 0.0244(15) 0.0262(16) 0.0247(16) 0.0018(13) 0.0018(12) 0.0000(12)
C63 0.0284(16) 0.0311(18) 0.0245(16) -0.0035(14) 0.0008(13) 0.0007(14)
C64 0.0294(16) 0.0361(19) 0.0181(15) -0.0021(14) 0.0016(12) 0.0019(14)
C65 0.0257(15) 0.0304(18) 0.0228(17) 0.0026(14) 0.0043(12) 0.0002(13)
C66 0.0227(14) 0.0273(15) 0.0209(15) 0.0006(13) 0.0018(11) -0.0026(12)
C67 0.063(3) 0.032(2) 0.029(2) -0.0067(17) -0.0016(18) 0.0043(19)
C68 0.048(2) 0.0351(19) 0.0273(19) 0.0015(16) 0.0080(16) -0.0028(17)
B1 0.0202(16) 0.0238(17) 0.0183(15) 0.0021(13) 0.0018(11) -0.0008(14)

loop_
_atom_type_symbol
_atom_type_description
_atom_type_scat_dispersion_real
_atom_type_scat_dispersion_imag
_atom_type_scat_source
C C 0.0033 0.0016 'International Tables Vol C Tables 4.2.6.8 and 6.1.1.4'
H H 0.0000 0.0000 'International Tables Vol C Tables 4.2.6.8 and 6.1.1.4'
B B 0.0013 0.0007 'International Tables Vol C Tables 4.2.6.8 and 6.1.1.4'
F F 0.0171 0.0103 'International Tables Vol C Tables 4.2.6.8 and 6.1.1.4'
Ir Ir -1.4442 7.9887 'International Tables Vol C Tables 4.2.6.8 and 6.1.1.4'
N N 0.0061 0.0033 'International Tables Vol C Tables 4.2.6.8 and 6.1.1.4'
P P 0.1023 0.0942 'International Tables Vol C Tables 4.2.6.8 and 6.1.1.4'

loop_
_geom_angle_atom_site_label_1
_geom_angle_atom_site_label_2
_geom_angle_atom_site_label_3
_geom_angle
N2 Ir1 P1 82.34(8)
N2 Ir1 C30 169.96(13)
N2 Ir1 C33 95.10(14)
N2 Ir1 C34 92.65(15)
C29 Ir1 P1 96.70(12)
C29 Ir1 N2 151.48(14)
C29 Ir1 C30 38.49(15)
C29 Ir1 C33 96.92(17)
C29 Ir1 C34 82.20(18)
C30 Ir1 P1 98.82(10)
C30 Ir1 C33 79.66(16)
C30 Ir1 C34 88.13(16)
C33 Ir1 P1 155.40(12)
C33 Ir1 C34 36.19(17)
C34 Ir1 P1 167.44(13)
N1 P1 Ir1 107.50(10)
N1 P1 C17 107.41(15)
N1 P1 C23 106.86(16)
C17 P1 Ir1 119.78(12)
C17 P1 C23 108.72(16)
C23 P1 Ir1 105.94(12)
C1 N1 P1 117.1(2)
C9 N1 P1 120.0(2)
C9 N1 C1 110.7(3)
C11 N2 Ir1 118.7(2)
C15 N2 Ir1 122.5(3)
C15 N2 C11 118.7(3)
N1 C1 C2 110.8(3)
N1 C1 C11 113.5(3)
C11 C1 C2 116.3(3)
C3 C2 C1 107.7(3)
C4 C3 C2 114.8(3)
C5 C4 C3 118.1(4)
C5 C4 C9 118.7(4)
C9 C4 C3 123.1(4)
C6 C5 C4 121.3(5)
C5 C6 C7 119.4(4)
C6 C7 C8 121.6(4)
C7 C8 C9 118.3(4)
C7 C8 C10 118.9(4)
C9 C8 C10 122.7(4)
C4 C9 N1 118.9(3)
C4 C9 C8 120.5(3)
C8 C9 N1 120.6(3)
N2 C11 C1 119.8(3)
N2 C11 C12 121.2(4)
C12 C11 C1 119.0(4)
C13 C12 C11 119.7(4)
C14 C13 C12 118.6(4)
C13 C14 C15 120.9(4)
N2 C15 C14 120.1(4)
N2 C15 C16 119.7(4)
C14 C15 C16 120.0(4)
C18 C17 P1 118.0(3)
C22 C17 P1 122.6(3)
C22 C17 C18 119.4(3)
C19 C18 C17 120.3(4)
C18 C19 C20 119.4(4)
C21 C20 C19 120.4(4)
C20 C21 C22 120.2(4)
C17 C22 C21 120.2(4)
C24 C23 P1 121.8(3)
C24 C23 C28 118.7(3)
C28 C23 P1 118.4(3)
C23 C24 C25 119.9(4)
C26 C25 C24 120.6(4)
C25 C26 C27 119.8(4)
C28 C27 C26 120.6(4)
C27 C28 C23 120.4(4)
C30 C29 Ir1 72.5(2)
C30 C29 C36 125.4(4)
C36 C29 Ir1 109.1(3)
C29 C30 Ir1 69.1(2)
C29 C30 C31 122.6(4)
C31 C30 Ir1 114.3(3)
C32 C31 C30 111.2(3)
C33 C32 C31 112.1(4)
C32 C33 Ir1 109.4(3)
C34 C33 Ir1 72.7(2)
C34 C33 C32 126.3(4)
C33 C34 Ir1 71.1(2)
C33 C34 C35 125.8(4)
C35 C34 Ir1 110.3(3)
C34 C35 C36 113.5(4)
C29 C36 C35 113.2(4)
C38 C37 B1 123.3(3)
C42 C37 C38 115.1(3)
C42 C37 B1 121.2(3)
C39 C38 C37 121.7(3)
C38 C39 C43 120.5(4)
C40 C39 C38 121.5(3)
C40 C39 C43 117.9(4)
C41 C40 C39 118.1(4)
C40 C41 C42 120.5(4)
C40 C41 C44 120.2(4)
C42 C41 C44 119.3(4)
C41 C42 C37 123.1(3)
F4 C43 C39 111.9(4)
F5 C43 F4 102.2(5)
F5 C43 C39 111.8(4)
F6 C43 F4 104.3(5)
F6 C43 F5 111.4(5)
F6 C43 C39 114.3(4)
F1 C44 C41 112.5(5)
F2 C44 F1 101.0(5)
F2 C44 C41 113.1(5)
F3 C44 F1 106.5(5)
F3 C44 F2 108.4(6)
F3 C44 C41 114.4(5)
C46 C45 B1 122.6(3)
C50 C45 C46 115.7(3)
C50 C45 B1 121.4(3)
C47 C46 C45 122.0(3)
C46 C47 C51 119.1(4)
C48 C47 C46 121.3(4)
C48 C47 C51 119.6(4)
C47 C48 C49 117.9(4)
C48 C49 C50 120.6(3)
C48 C49 C52 120.1(4)
C50 C49 C52 119.3(4)
C49 C50 C45 122.5(3)
F7 C51 F8 106.2(5)
F7 C51 C47 114.3(4)
F8 C51 C47 112.0(4)
F9 C51 F7 108.7(5)
F9 C51 F8 102.3(5)
F9 C51 C47 112.5(5)
F10 C52 F11 104.1(5)
F10 C52 F12 104.5(5)
F10 C52 C49 113.1(4)
F11 C52 C49 113.3(4)
F12 C52 F11 109.2(5)
F12 C52 C49 112.0(4)
C54 C53 C58 115.9(3)
C54 C53 B1 119.6(3)
C58 C53 B1 124.5(3)
C55 C54 C53 122.2(3)
C54 C55 C59 118.6(3)
C56 C55 C54 120.9(4)
C56 C55 C59 120.5(3)
C57 C56 C55 118.1(3)
C56 C57 C58 121.1(4)
C56 C57 C60 118.4(4)
C58 C57 C60 120.4(4)
C57 C58 C53 121.8(4)
F13 C59 F14 106.7(4)
F13 C59 F15 107.9(4)
F13 C59 C55 113.0(3)
F14 C59 C55 110.5(4)
F15 C59 F14 105.3(3)
F15 C59 C55 112.9(4)
F16 C60 F18 104.6(4)
F16 C60 C57 112.4(5)
F17 C60 F16 106.3(4)
F17 C60 F18 106.2(6)
F17 C60 C57 113.0(4)
F18 C60 C57 113.7(3)
C62 C61 C66 115.3(3)
C62 C61 B1 122.5(3)
C66 C61 B1 121.5(3)
C63 C62 C61 123.0(3)
C62 C63 C67 119.4(4)
C64 C63 C62 120.7(3)
C64 C63 C67 119.9(3)
C63 C64 C65 118.2(3)
C64 C65 C66 120.7(4)
C64 C65 C68 117.5(3)
C66 C65 C68 121.8(4)
C65 C66 C61 122.0(3)
F22 C67 C63 111.5(4)
F23 C67 F22 104.8(4)
F23 C67 C63 112.9(4)
F24 C67 F22 106.7(4)
F24 C67 F23 107.0(4)
F24 C67 C63 113.4(4)
F19 C68 F20 106.6(4)
F19 C68 F21 105.7(4)
F19 C68 C65 113.6(3)
F20 C68 C65 112.0(4)
F21 C68 F20 106.3(4)
F21 C68 C65 112.1(4)
C37 B1 C45 104.0(3)
C37 B1 C53 112.9(3)
C37 B1 C61 114.8(3)
C53 B1 C45 110.1(3)
C53 B1 C61 102.9(3)
C61 B1 C45 112.2(3)

loop_
_geom_bond_atom_site_label_1
_geom_bond_atom_site_label_2
_geom_bond_distance
Ir1 P1 2.2640(8)
Ir1 N2 2.114(3)
Ir1 C29 2.111(4)
Ir1 C30 2.155(3)
Ir1 C33 2.203(4)
Ir1 C34 2.224(4)
P1 N1 1.716(3)
P1 C17 1.806(3)
P1 C23 1.819(3)
N1 C1 1.489(4)
N1 C9 1.447(4)
N2 C11 1.363(5)
N2 C15 1.357(5)
C1 C2 1.526(5)
C1 C11 1.511(5)
C2 C3 1.518(6)
C3 C4 1.512(6)
C4 C5 1.396(6)
C4 C9 1.399(5)
C5 C6 1.375(8)
C6 C7 1.376(8)
C7 C8 1.394(6)
C8 C9 1.403(5)
C8 C10 1.507(6)
C11 C12 1.383(5)
C12 C13 1.378(7)
C13 C14 1.363(8)
C14 C15 1.392(6)
C15 C16 1.501(7)
C17 C18 1.398(5)
C17 C22 1.385(5)
C18 C19 1.386(5)
C19 C20 1.394(7)
C20 C21 1.371(7)
C21 C22 1.391(5)
C23 C24 1.379(5)
C23 C28 1.407(5)
C24 C25 1.401(6)
C25 C26 1.364(8)
C26 C27 1.378(8)
C27 C28 1.370(6)
C29 C30 1.407(5)
C29 C36 1.523(6)
C30 C31 1.522(6)
C31 C32 1.522(7)
C32 C33 1.506(6)
C33 C34 1.375(7)
C34 C35 1.504(8)
C35 C36 1.551(9)
F1 C44 1.335(7)
F2 C44 1.309(8)
F3 C44 1.285(6)
F4 C43 1.358(7)
F5 C43 1.322(6)
F6 C43 1.300(6)
F7 C51 1.306(6)
F8 C51 1.320(7)
F9 C51 1.296(7)
F10 C52 1.314(6)
F11 C52 1.326(6)
F12 C52 1.316(7)
F13 C59 1.318(6)
F14 C59 1.357(5)
F15 C59 1.329(5)
F16 C60 1.319(5)
F17 C60 1.311(5)
F18 C60 1.343(7)
F19 C68 1.331(5)
F20 C68 1.335(6)
F21 C68 1.335(5)
F22 C67 1.339(6)
F23 C67 1.328(5)
F24 C67 1.321(5)
C37 C38 1.414(5)
C37 C42 1.393(5)
C37 B1 1.633(5)
C38 C39 1.389(5)
C39 C40 1.380(6)
C39 C43 1.499(6)
C40 C41 1.380(6)
C41 C42 1.392(6)
C41 C44 1.494(6)
C45 C46 1.396(5)
C45 C50 1.394(5)
C45 B1 1.645(5)
C46 C47 1.391(5)
C47 C48 1.377(6)
C47 C51 1.502(6)
C48 C49 1.387(6)
C49 C50 1.393(5)
C49 C52 1.493(6)
C53 C54 1.397(5)
C53 C58 1.404(5)
C53 B1 1.637(5)
C54 C55 1.386(5)
C55 C56 1.385(5)
C55 C59 1.500(6)
C56 C57 1.380(6)
C57 C58 1.388(5)
C57 C60 1.496(6)
C61 C62 1.394(5)
C61 C66 1.416(5)
C61 B1 1.637(5)
C62 C63 1.386(5)
C63 C64 1.384(6)
C63 C67 1.493(6)
C64 C65 1.391(5)
C65 C66 1.391(5)
C65 C68 1.492(6)

loop_
_geom_torsion_atom_site_label_1
_geom_torsion_atom_site_label_2
_geom_torsion_atom_site_label_3
_geom_torsion_atom_site_label_4
_geom_torsion
Ir1 P1 N1 C1 10.9(3)
Ir1 P1 N1 C9 -128.1(2)
Ir1 P1 C17 C18 61.0(3)
Ir1 P1 C17 C22 -116.5(3)
Ir1 P1 C23 C24 -107.2(3)
Ir1 P1 C23 C28 60.9(3)
Ir1 N2 C11 C1 -14.9(4)
Ir1 N2 C11 C12 167.9(3)
Ir1 N2 C15 C14 -166.9(3)
Ir1 N2 C15 C16 18.6(5)
Ir1 C29 C30 C31 -106.2(4)
Ir1 C29 C36 C35 38.3(5)
Ir1 C30 C31 C32 18.3(4)
Ir1 C33 C34 C35 -101.8(4)
Ir1 C34 C35 C36 9.3(5)
P1 N1 C1 C2 -80.1(3)
P1 N1 C1 C11 52.9(4)
P1 N1 C9 C4 111.0(3)
P1 N1 C9 C8 -70.9(4)
P1 C17 C18 C19 -177.8(3)
P1 C17 C22 C21 176.5(4)
P1 C23 C24 C25 168.5(3)
P1 C23 C28 C27 -169.5(3)
N1 P1 C17 C18 -61.9(3)
N1 P1 C17 C22 120.6(3)
N1 P1 C23 C24 7.2(4)
N1 P1 C23 C28 175.3(3)
N1 C1 C2 C3 -63.3(4)
N1 C1 C11 N2 -56.1(4)
N1 C1 C11 C12 121.1(4)
N2 C11 C12 C13 2.1(6)
C1 N1 C9 C4 -30.3(4)
C1 N1 C9 C8 147.7(3)
C1 C2 C3 C4 33.3(5)
C1 C11 C12 C13 -175.1(4)
C2 C1 C11 N2 74.2(4)
C2 C1 C11 C12 -108.6(4)
C2 C3 C4 C5 177.5(4)
C2 C3 C4 C9 -4.2(6)
C3 C4 C5 C6 -179.3(4)
C3 C4 C9 N1 1.9(5)
C3 C4 C9 C8 -176.2(4)
C4 C5 C6 C7 -4.2(7)
C5 C4 C9 N1 -179.8(3)
C5 C4 C9 C8 2.1(6)
C5 C6 C7 C8 1.5(7)
C6 C7 C8 C9 2.8(6)
C6 C7 C8 C10 -175.7(4)
C7 C8 C9 N1 177.4(3)
C7 C8 C9 C4 -4.6(6)
C9 N1 C1 C2 62.5(4)
C9 N1 C1 C11 -164.5(3)
C9 C4 C5 C6 2.4(7)
C10 C8 C9 N1 -4.2(5)
C10 C8 C9 C4 173.9(4)
C11 N2 C15 C14 10.5(5)
C11 N2 C15 C16 -164.0(3)
C11 C1 C2 C3 165.1(3)
C11 C12 C13 C14 4.5(7)
C12 C13 C14 C15 -3.6(7)
C13 C14 C15 N2 -4.0(6)
C13 C14 C15 C16 170.5(4)
C15 N2 C11 C1 167.5(3)
C15 N2 C11 C12 -9.6(5)
C17 P1 N1 C1 141.0(3)
C17 P1 N1 C9 2.1(3)
C17 P1 C23 C24 122.9(3)
C17 P1 C23 C28 -69.0(3)
C17 C18 C19 C20 1.2(6)
C18 C17 C22 C21 -0.9(6)
C18 C19 C20 C21 -1.0(7)
C19 C20 C21 C22 -0.2(8)
C20 C21 C22 C17 1.2(7)
C22 C17 C18 C19 -0.3(5)
C23 P1 N1 C1 -102.5(3)
C23 P1 N1 C9 118.6(3)
C23 P1 C17 C18 -177.2(3)
C23 P1 C17 C22 5.4(4)
C23 C24 C25 C26 0.1(7)
C24 C23 C28 C27 -1.1(6)
C24 C25 C26 C27 0.1(8)
C25 C26 C27 C28 -0.7(8)
C26 C27 C28 C23 1.2(7)
C28 C23 C24 C25 0.4(6)
C29 C30 C31 C32 98.1(5)
C30 C29 C36 C35 -43.3(6)
C30 C31 C32 C33 -38.0(5)
C31 C32 C33 Ir1 39.1(4)
C31 C32 C33 C34 -43.4(6)
C32 C33 C34 Ir1 101.8(4)
C32 C33 C34 C35 0.0(7)
C33 C34 C35 C36 90.1(6)
C34 C35 C36 C29 -31.7(6)
C36 C29 C30 Ir1 101.3(4)
C36 C29 C30 C31 -4.8(6)
C37 C38 C39 C40 -0.5(6)
C37 C38 C39 C43 177.4(4)
C38 C37 C42 C41 0.6(6)
C38 C37 B1 C45 94.7(4)
C38 C37 B1 C53 -145.9(3)
C38 C37 B1 C61 -28.3(5)
C38 C39 C40 C41 -0.5(7)
C38 C39 C43 F4 132.4(5)
C38 C39 C43 F5 -113.7(5)
C38 C39 C43 F6 14.0(7)
C39 C40 C41 C42 1.5(7)
C39 C40 C41 C44 179.8(5)
C40 C39 C43 F4 -49.6(6)
C40 C39 C43 F5 64.3(7)
C40 C39 C43 F6 -168.0(5)
C40 C41 C42 C37 -1.6(7)
C40 C41 C44 F1 -126.5(6)
C40 C41 C44 F2 119.9(6)
C40 C41 C44 F3 -4.8(9)
C42 C37 C38 C39 0.4(5)
C42 C37 B1 C45 -77.6(4)
C42 C37 B1 C53 41.8(4)
C42 C37 B1 C61 159.4(3)
C42 C41 C44 F1 51.9(7)
C42 C41 C44 F2 -61.7(8)
C42 C41 C44 F3 173.6(6)
C43 C39 C40 C41 -178.4(5)
C44 C41 C42 C37 -180.0(5)
C45 C46 C47 C48 -0.4(6)
C45 C46 C47 C51 180.0(4)
C46 C45 C50 C49 -1.0(5)
C46 C45 B1 C37 -85.6(4)
C46 C45 B1 C53 153.1(3)
C46 C45 B1 C61 39.1(4)
C46 C47 C48 C49 -0.5(7)
C46 C47 C51 F7 -177.0(5)
C46 C47 C51 F8 -56.1(7)
C46 C47 C51 F9 58.4(6)
C47 C48 C49 C50 0.7(7)
C47 C48 C49 C52 -177.4(4)
C48 C47 C51 F7 3.3(8)
C48 C47 C51 F8 124.2(6)
C48 C47 C51 F9 -121.2(5)
C48 C49 C50 C45 0.1(6)
C48 C49 C52 F10 -138.3(5)
C48 C49 C52 F11 -20.2(7)
C48 C49 C52 F12 103.9(6)
C50 C45 C46 C47 1.1(5)
C50 C45 B1 C37 88.4(4)
C50 C45 B1 C53 -32.9(4)
C50 C45 B1 C61 -146.9(3)
C50 C49 C52 F10 43.6(7)
C50 C49 C52 F11 161.7(5)
C50 C49 C52 F12 -74.2(7)
C51 C47 C48 C49 179.1(4)
C52 C49 C50 C45 178.3(4)
C53 C54 C55 C56 -1.4(5)
C53 C54 C55 C59 176.5(3)
C54 C53 C58 C57 1.0(5)
C54 C53 B1 C37 -161.2(3)
C54 C53 B1 C45 -45.4(4)
C54 C53 B1 C61 74.4(4)
C54 C55 C56 C57 2.0(6)
C54 C55 C59 F13 35.1(5)
C54 C55 C59 F14 -84.4(5)
C54 C55 C59 F15 157.9(4)
C55 C56 C57 C58 -1.1(6)
C55 C56 C57 C60 -178.7(4)
C56 C55 C59 F13 -147.1(4)
C56 C55 C59 F14 93.4(4)
C56 C55 C59 F15 -24.2(6)
C56 C57 C58 C53 -0.4(6)
C56 C57 C60 F16 60.4(5)
C56 C57 C60 F17 -59.9(6)
C56 C57 C60 F18 179.0(4)
C58 C53 C54 C55 -0.2(5)
C58 C53 B1 C37 23.1(4)
C58 C53 B1 C45 138.9(3)
C58 C53 B1 C61 -101.3(4)
C58 C57 C60 F16 -117.2(5)
C58 C57 C60 F17 122.5(5)
C58 C57 C60 F18 1.4(6)
C59 C55 C56 C57 -175.8(4)
C60 C57 C58 C53 177.1(3)
C61 C62 C63 C64 -0.4(6)
C61 C62 C63 C67 178.1(4)
C62 C61 C66 C65 -0.6(5)
C62 C61 B1 C37 145.1(3)
C62 C61 B1 C45 26.6(4)
C62 C61 B1 C53 -91.8(4)
C62 C63 C64 C65 -0.1(5)
C62 C63 C67 F22 -85.7(5)
C62 C63 C67 F23 156.6(4)
C62 C63 C67 F24 34.8(6)
C63 C64 C65 C66 0.3(5)
C63 C64 C65 C68 -178.5(4)
C64 C63 C67 F22 92.8(5)
C64 C63 C67 F23 -24.8(6)
C64 C63 C67 F24 -146.7(4)
C64 C65 C66 C61 0.1(5)
C64 C65 C68 F19 -179.3(4)
C64 C65 C68 F20 -58.5(5)
C64 C65 C68 F21 60.9(5)
C66 C61 C62 C63 0.7(5)
C66 C61 B1 C37 -44.4(4)
C66 C61 B1 C45 -162.9(3)
C66 C61 B1 C53 78.7(4)
C66 C65 C68 F19 1.9(6)
C66 C65 C68 F20 122.8(4)
C66 C65 C68 F21 -117.8(4)
C67 C63 C64 C65 -178.7(4)
C68 C65 C66 C61 178.8(3)
B1 C37 C38 C39 -172.3(3)
B1 C37 C42 C41 173.5(4)
B1 C45 C46 C47 175.5(3)
B1 C45 C50 C49 -175.4(4)
B1 C53 C54 C55 -176.2(3)
B1 C53 C58 C57 176.9(3)
B1 C61 C62 C63 171.8(3)
B1 C61 C66 C65 -171.7(3)
